data_4004083
loop_
_publ_author_name
'Delacotte, C.'
'Pomelova, T.A.'
'Stephant, T.'
'Guizouarn, T.'
'Cordier, S.'
'Naumov, N.G.'
'Lemoine, P.'

_publ_section_title
;
 'NaGdS2: a promising sulfide for cryogenic magnetic cooling'
;
_journal_issue 4
_journal_name_full 'Chemistry of Materials'
_journal_page_first 1829
_journal_page_last 1837
_journal_paper_doi 10.1021/acs.chemmater.1c04105
_journal_volume 34
_journal_year 2022
_chemical_formula_moiety 'Gd2 O2 S'
_chemical_formula_structural Gd2O2S
_chemical_formula_sum 'Gd2 O2 S'
_chemical_formula_weight 378.564
_space_group_IT_number 164
_space_group_name_Hall '-P 3 2"'
_space_group_name_H-M_alt 'P -3 m 1'
_symmetry_cell_setting trigonal
_symmetry_space_group_name_Hall '-P 3 2"'
_symmetry_space_group_name_H-M 'P -3 m 1'
_cell_angle_alpha 90.0000
_cell_angle_beta 90.0000
_cell_angle_gamma 120.000
_cell_formula_units_Z 1
_cell_length_a 3.8535(2)
_cell_length_b 3.8535(2)
_cell_length_c 6.6663(6)
_cell_measurement_temperature 293(2)
_cell_volume 85.729(10)
_computing_structure_refinement FULLPROF
_diffrn_ambient_temperature 293(3)
_diffrn_detector 'see experimental section'
_diffrn_detector_area_resol_mean 'see experimental section'
_diffrn_detector_type 'see experimental section'
_diffrn_measurement_device_type 'see experimental section'
_diffrn_measurement_method 'see experimental section'
_diffrn_radiation_monochromator 'see experimental section'
_diffrn_radiation_type X-ray
_diffrn_source 'Laboratory diffractometer'
_diffrn_source_target Cu
_pd_meas_2theta_range_inc 0.019654
_pd_meas_2theta_range_max 79.94070
_pd_meas_2theta_range_min 5.00000
_pd_meas_number_of_points 3814
_pd_proc_2theta_range_inc 0.019654
_pd_proc_2theta_range_max 79.7932
_pd_proc_2theta_range_min 4.8525
_pd_proc_ls_prof_R_factor 7.6682
_pd_proc_ls_prof_wR_expected 7.1046
_pd_proc_ls_prof_wR_factor 9.3636
_pd_proc_wavelength 1.540560
_refine_ls_number_parameters 6
_refine_ls_number_reflns 35
_refine_ls_number_restraints 0
_refine_ls_R_I_factor 33.4298
_cod_data_source_file Gd2O2S.cif
_cod_data_source_block Gd2O2S
_cod_depositor_comments
;
The following automatic conversions were performed:

data item '_symmetry_cell_setting' value 'Trigonal' was changed to
'trigonal' in accordance with the built-in table derived from the CIF
Core dictionary named 'cif_core.dic' version 2.4.5 last updated on
2014-11-21.

Automatic conversion script
Id: cif_fix_values 8738 2021-04-28 16:35:53Z antanas 
;
_cod_original_cell_volume 85.729(11)
_cod_database_code 4004083
_pd_proc_ls_prof_cr_factor 59.7501
_pd_proc_ls_prof_cwr_factor 40.0686
_pd_proc_ls_prof_cwr_expected 30.4019
_pd_proc_ls_prof_chi2 1.7370
_pd_proc_ls_prof_echi2 1.9090

loop_
_symmetry_equiv_pos_as_xyz
x,y,z
-y,x-y,z
y,x,-z
-x+y,-x,z
-x,-x+y,-z
x-y,-y,-z
-x,-y,-z
y,-x+y,-z
-y,-x,z
x-y,x,-z
x,x-y,z
-x+y,y,z

loop_
_atom_site_label
_atom_site_fract_x
_atom_site_fract_y
_atom_site_fract_z
_atom_site_U_iso_or_equiv
_atom_site_occupancy
_atom_site_adp_type
_atom_site_type_symbol
Gd1 0.33333 0.66666 0.2783(9) 0.00380 1.00000 Uiso Gd
O1 0.33333 0.66666 0.642(4) 0.00380 1.00000 Uiso O
S1 0.00000 0.00000 0.00000 0.00380 1.00000 Uiso S
